data_7013436
loop_
_publ_author_name
'Sengupta, Suman'
'Gangopadhyay, Jaydip'
'Chakravorty, Animesh'

_publ_section_title
;
 Tertiary phosphine binding to pyridylazole chelated rhenium via
 substitution in phosphine oxide precursors: geometrical preference,
 twin isomerization and effects of diphosphine spacer length and metal
 oxidation state
;
_journal_issue 24
_journal_name_full 'Dalton Transactions'
_journal_page_first 4635
_journal_paper_doi 10.1039/b307834e
_journal_year 2003
_chemical_formula_sum 'C25 H23 Cl3 N2 O2 P Re'
_chemical_formula_weight 706.97
_chemical_name_systematic
;
?
;
_space_group_IT_number 15
_symmetry_cell_setting monoclinic
_symmetry_space_group_name_Hall '-C 2yc'
_symmetry_space_group_name_H-M 'C 1 2/c 1'
_atom_sites_solution_hydrogens geom
_atom_sites_solution_primary heavy
_atom_sites_solution_secondary difmap
_audit_creation_method SHELXL
_cell_angle_alpha 90.00
_cell_angle_beta 94.65(3)
_cell_angle_gamma 90.00
_cell_formula_units_Z 8
_cell_length_a 18.008(4)
_cell_length_b 8.481(2)
_cell_length_c 34.252(7)
_cell_measurement_reflns_used 30
_cell_measurement_temperature 293(2)
_cell_measurement_theta_max 15
_cell_measurement_theta_min 7
_cell_volume 5214(2)
_computing_cell_refinement 'Siemens P3/P4-PC V4.27'
_computing_data_collection 'Siemens P3/P4-PC V4.27'
_computing_data_reduction 'Siemens P3/P4-PC V4.27'
_computing_molecular_graphics 'Siemens SHELXTL V5.03 PC'
_computing_publication_material 'Siemens SHELXTL V5.03 PC'
_computing_structure_refinement 'SHELXL-93 (Sheldrick, 1993)'
_computing_structure_solution 'SHELXS-86 (Sheldrick, 1990)'
_diffrn_ambient_temperature 293(2)
_diffrn_measurement_device 'Siemens R3m/V'
_diffrn_measurement_method '\w scans'
_diffrn_radiation_monochromator graphite
_diffrn_radiation_source 'fine-focus sealed tube'
_diffrn_radiation_type MoK\a
_diffrn_radiation_wavelength 0.71073
_diffrn_reflns_av_R_equivalents 0.0000
_diffrn_reflns_av_sigmaI/netI 0.0190
_diffrn_reflns_limit_h_max 21
_diffrn_reflns_limit_h_min -21
_diffrn_reflns_limit_k_max 10
_diffrn_reflns_limit_k_min 0
_diffrn_reflns_limit_l_max 40
_diffrn_reflns_limit_l_min 0
_diffrn_reflns_number 4580
_diffrn_reflns_theta_max 24.97
_diffrn_reflns_theta_min 1.19
_diffrn_standards_decay_% 0
_diffrn_standards_interval_count 198
_diffrn_standards_number 2
_exptl_absorpt_coefficient_mu 5.056
_exptl_absorpt_correction_T_max 0.210
_exptl_absorpt_correction_T_min 0.130
_exptl_absorpt_correction_type semi-emperical
_exptl_crystal_colour Green
_exptl_crystal_density_diffrn 1.801
_exptl_crystal_description Parallopiped
_exptl_crystal_F_000 2752
_exptl_crystal_size_max 0.25
_exptl_crystal_size_mid 0.20
_exptl_crystal_size_min 0.20
_refine_diff_density_max 2.023
_refine_diff_density_min -2.520
_refine_diff_density_rms 0.185
_refine_ls_extinction_method none
_refine_ls_goodness_of_fit_all 1.073
_refine_ls_goodness_of_fit_obs 1.117
_refine_ls_matrix_type full
_refine_ls_number_parameters 312
_refine_ls_number_reflns 4563
_refine_ls_number_restraints 0
_refine_ls_restrained_S_all 1.260
_refine_ls_restrained_S_obs 1.117
_refine_ls_R_factor_all 0.0461
_refine_ls_R_factor_obs 0.0391
_refine_ls_shift/esd_max -0.002
_refine_ls_shift/esd_mean 0.000
_refine_ls_structure_factor_coef Fsqd
_refine_ls_weighting_details 'w=1/[\s^2^(Fo^2^)+(0.0775P)^2^+15.4599P] where P=(Fo^2^+2Fc^2^)/3'
_refine_ls_weighting_scheme calc
_refine_ls_wR_factor_all 0.1263
_refine_ls_wR_factor_obs 0.1053
_reflns_number_observed 4058
_reflns_number_total 4580
_reflns_observed_criterion >2sigma(I)
_cod_data_source_file b307834e.txt
_cod_data_source_block sjs2
_cod_depositor_comments
;
The following automatic conversions were performed:
'_symmetry_cell_setting' value 'Monoclinic' changed to 'monoclinic'
according to '/home/saulius/struct/CIF-dictionaries/cif_core.dic'
dictionary named 'cif_core.dic' version 2.4.1 from 2010-06-29.

Automatic conversion script
Id: cif_fix_enum 1527 2010-12-29 10:47:43Z saulius 

The following automatic conversions were performed:

'_refine_ls_weighting_scheme' value 'calc
w=1/[\s^2^(Fo^2^)+(0.0775P)^2^+15.4599P] where P=(Fo^2^+2Fc^2^)/3'
was changed to 'calc'. New tag '_refine_ls_weighting_details' was
created. The value of the new tag was set to
'w=1/[\s^2^(Fo^2^)+(0.0775P)^2^+15.4599P] where P=(Fo^2^+2Fc^2^)/3'.

Automatic conversion script
Id: cif_fix_values 3143 2015-03-26 13:38:13Z robertas 

The following automatic conversions were performed:

'_atom_sites_solution_primary' value 'Heavy atom method' was changed
to 'heavy'.

Automatic conversion script
Id: cif_fix_values 6452 2018-10-05 10:23:21Z andrius 
;
_cod_original_cell_volume 5213.7(18)
_cod_original_sg_symbol_H-M C2/c
_cod_database_code 7013436

loop_
_symmetry_equiv_pos_as_xyz
'x, y, z'
'-x, y, -z+1/2'
'x+1/2, y+1/2, z'
'-x+1/2, y+1/2, -z+1/2'
'-x, -y, -z'
'x, -y, z-1/2'
'-x+1/2, -y+1/2, -z'
'x+1/2, -y+1/2, z-1/2'

loop_
_atom_site_aniso_label
_atom_site_aniso_U_11
_atom_site_aniso_U_22
_atom_site_aniso_U_33
_atom_site_aniso_U_23
_atom_site_aniso_U_13
_atom_site_aniso_U_12
Re 0.0281(2) 0.0301(2) 0.0332(2) 0.00146(8) 0.00580(10) -0.00016(8)
Cl3 0.0500(9) 0.0378(8) 0.0497(9) 0.0118(6) 0.0054(7) 0.0003(6)
Cl1 0.0422(8) 0.0459(8) 0.0411(8) -0.0037(6) 0.0015(6) -0.0046(7)
Cl2 0.0341(7) 0.0556(10) 0.0495(8) -0.0006(7) 0.0142(6) 0.0044(7)
N1 0.032(2) 0.028(2) 0.041(3) 0.004(2) 0.004(2) 0.001(2)
N2 0.027(2) 0.033(2) 0.036(2) -0.001(2) 0.004(2) 0.002(2)
P 0.0348(8) 0.0357(8) 0.0367(7) -0.0013(6) 0.0040(6) -0.0012(6)
O1 0.041(2) 0.048(3) 0.051(2) 0.005(2) 0.016(2) 0.006(2)
C1 0.035(3) 0.035(3) 0.048(3) 0.001(3) 0.006(3) 0.004(3)
C2 0.046(4) 0.036(3) 0.069(5) 0.005(3) 0.003(3) 0.011(3)
C3 0.066(5) 0.044(4) 0.094(6) 0.027(4) 0.013(5) 0.002(3)
C4 0.051(4) 0.057(5) 0.088(6) 0.032(4) 0.027(4) 0.007(3)
C5 0.037(3) 0.039(3) 0.045(3) 0.003(3) 0.009(3) -0.003(3)
C6 0.030(3) 0.038(3) 0.043(3) 0.005(3) 0.013(2) -0.003(2)
C7 0.028(3) 0.041(3) 0.038(3) -0.001(2) 0.001(2) 0.006(2)
C12 0.035(3) 0.044(3) 0.040(3) -0.002(3) 0.002(2) 0.006(3)
C11 0.033(3) 0.066(5) 0.060(4) -0.004(4) 0.014(3) 0.001(3)
C10 0.035(3) 0.069(5) 0.063(4) -0.017(4) 0.001(3) 0.018(3)
C9 0.044(4) 0.051(4) 0.065(4) 0.006(3) -0.001(3) 0.014(3)
C8 0.051(4) 0.046(3) 0.046(3) 0.000(3) 0.006(3) 0.010(3)
C13 0.033(3) 0.046(3) 0.039(3) -0.006(3) 0.004(2) -0.011(3)
C14 0.052(4) 0.051(4) 0.071(5) -0.002(4) 0.012(4) -0.013(3)
C15 0.056(5) 0.081(6) 0.084(6) -0.012(5) 0.037(4) -0.026(5)
C16 0.032(4) 0.104(7) 0.099(7) -0.045(6) 0.020(4) -0.014(4)
C17 0.046(4) 0.085(6) 0.097(7) -0.021(5) 0.010(4) 0.014(5)
C18 0.046(4) 0.057(4) 0.076(5) 0.003(4) 0.015(4) 0.004(3)
C19 0.042(3) 0.043(3) 0.035(3) -0.002(3) 0.003(3) 0.004(3)
C20 0.056(4) 0.061(4) 0.039(3) -0.007(3) 0.000(3) 0.003(3)
C21 0.074(5) 0.069(5) 0.042(4) -0.007(3) -0.013(4) 0.018(4)
C22 0.072(5) 0.100(6) 0.035(3) 0.002(4) 0.005(4) 0.027(5)
C23 0.066(5) 0.101(7) 0.046(4) 0.017(4) 0.020(4) 0.009(5)
C24 0.049(4) 0.083(6) 0.043(4) 0.003(3) 0.003(3) -0.001(4)
C25 0.061(4) 0.039(4) 0.065(4) -0.010(3) -0.006(4) 0.006(3)
O2 0.074(8) 0.102(9) 0.083(8) -0.025(7) 0.043(6) -0.076(7)
O3 0.350(24) 0.063(7) 0.120(10) 0.000 -0.096(13) 0.000

loop_
_atom_site_label
_atom_site_type_symbol
_atom_site_fract_x
_atom_site_fract_y
_atom_site_fract_z
_atom_site_U_iso_or_equiv
_atom_site_thermal_displace_type
_atom_site_occupancy
_atom_site_calc_flag
_atom_site_refinement_flags
_atom_site_disorder_group
Re Re 0.598977(11) 0.86641(2) 0.608024(6) 0.03027(12) Uani 1 d . .
Cl3 Cl 0.61595(10) 0.6195(2) 0.63910(5) 0.0457(4) Uani 1 d . .
Cl1 Cl 0.51996(9) 0.7525(2) 0.55410(4) 0.0432(3) Uani 1 d . .
Cl2 Cl 0.49389(8) 0.9387(2) 0.64057(5) 0.0458(4) Uani 1 d . .
N1 N 0.5985(3) 1.0770(6) 0.57516(14) 0.0335(10) Uani 1 d . .
N2 N 0.6902(3) 0.8429(5) 0.57403(14) 0.0319(10) Uani 1 d . .
P P 0.67559(8) 0.9962(2) 0.65947(4) 0.0357(3) Uani 1 d . .
O1 O 0.7630(2) 0.9523(5) 0.53124(13) 0.0462(10) Uani 1 d . .
C1 C 0.5476(3) 1.1955(7) 0.5764(2) 0.0393(13) Uani 1 d . .
H1A H 0.5092 1.1845 0.5928 0.047 Uiso 1 calc R .
C2 C 0.5507(4) 1.3302(8) 0.5545(2) 0.051(2) Uani 1 d . .
H2A H 0.5152 1.4090 0.5563 0.061 Uiso 1 calc R .
C3 C 0.6070(5) 1.3482(9) 0.5297(3) 0.068(2) Uani 1 d . .
H3A H 0.6101 1.4394 0.5148 0.081 Uiso 1 calc R .
C4 C 0.6577(4) 1.2308(9) 0.5273(3) 0.065(2) Uani 1 d . .
H4A H 0.6954 1.2402 0.5105 0.077 Uiso 1 calc R .
C5 C 0.6528(3) 1.0954(8) 0.5504(2) 0.0401(13) Uani 1 d . .
C6 C 0.7017(3) 0.9634(7) 0.5515(2) 0.0366(12) Uani 1 d . .
C7 C 0.7489(3) 0.7376(7) 0.5682(2) 0.0359(12) Uani 1 d . .
C12 C 0.7928(3) 0.8078(8) 0.5419(2) 0.0397(13) Uani 1 d . .
C11 C 0.8558(4) 0.7377(9) 0.5287(2) 0.052(2) Uani 1 d . .
H9A H 0.8848 0.7872 0.5111 0.063 Uiso 1 calc R .
C10 C 0.8726(4) 0.5882(10) 0.5438(2) 0.056(2) Uani 1 d . .
H10A H 0.9141 0.5352 0.5359 0.067 Uiso 1 calc R .
C9 C 0.8289(4) 0.5167(9) 0.5701(2) 0.053(2) Uani 1 d . .
H11A H 0.8425 0.4173 0.5797 0.064 Uiso 1 calc R .
C8 C 0.7656(4) 0.5876(8) 0.5827(2) 0.0476(15) Uani 1 d . .
H12A H 0.7359 0.5375 0.5999 0.057 Uiso 1 calc R .
C13 C 0.7737(3) 0.9816(7) 0.6507(2) 0.0393(13) Uani 1 d . .
C14 C 0.8095(4) 1.0960(9) 0.6301(2) 0.058(2) Uani 1 d . .
H14A H 0.7843 1.1873 0.6219 0.069 Uiso 1 calc R .
C15 C 0.8822(5) 1.0742(12) 0.6219(3) 0.072(2) Uani 1 d . .
H15A H 0.9056 1.1508 0.6078 0.086 Uiso 1 calc R .
C16 C 0.9203(4) 0.9429(13) 0.6340(3) 0.078(3) Uani 1 d . .
H16A H 0.9698 0.9316 0.6285 0.093 Uiso 1 calc R .
C17 C 0.8868(5) 0.8261(12) 0.6542(3) 0.076(2) Uani 1 d . .
H17A H 0.9130 0.7357 0.6623 0.091 Uiso 1 calc R .
C18 C 0.8123(4) 0.8467(9) 0.6623(3) 0.059(2) Uani 1 d . .
H18A H 0.7886 0.7684 0.6757 0.071 Uiso 1 calc R .
C19 C 0.6737(3) 0.9449(7) 0.7113(2) 0.0400(13) Uani 1 d . .
C20 C 0.7279(4) 1.0070(9) 0.7379(2) 0.052(2) Uani 1 d . .
H20A H 0.7674 1.0628 0.7287 0.062 Uiso 1 calc R .
C21 C 0.7245(5) 0.9878(10) 0.7776(2) 0.063(2) Uani 1 d . .
H21A H 0.7622 1.0279 0.7950 0.075 Uiso 1 calc R .
C22 C 0.6656(5) 0.9096(12) 0.7916(2) 0.069(2) Uani 1 d . .
H22A H 0.6615 0.9018 0.8184 0.083 Uiso 1 calc R .
C23 C 0.6115(5) 0.8416(11) 0.7651(2) 0.070(2) Uani 1 d . .
H23A H 0.5723 0.7843 0.7742 0.084 Uiso 1 calc R .
C24 C 0.6168(5) 0.8605(9) 0.7252(2) 0.058(2) Uani 1 d . .
H24A H 0.5810 0.8149 0.7076 0.070 Uiso 1 calc R .
C25 C 0.6553(4) 1.2061(8) 0.6611(2) 0.055(2) Uani 1 d . .
H25A H 0.6039 1.2211 0.6656 0.083 Uiso 1 calc R .
H25B H 0.6650 1.2536 0.6365 0.083 Uiso 1 calc R .
H25C H 0.6864 1.2543 0.6818 0.083 Uiso 1 calc R .
O2 O 0.5519(6) 0.4626(16) 0.7301(3) 0.085(4) Uani 0.50 d P .
O3 O 0.5000 1.1999(14) 0.7500 0.184(9) Uani 1 d S .

loop_
_atom_type_symbol
_atom_type_description
_atom_type_scat_dispersion_real
_atom_type_scat_dispersion_imag
_atom_type_scat_source
C C 0.0033 0.0016 'International Tables Vol C Tables 4.2.6.8 and 6.1.1.4'
H H 0.0000 0.0000 'International Tables Vol C Tables 4.2.6.8 and 6.1.1.4'
N N 0.0061 0.0033 'International Tables Vol C Tables 4.2.6.8 and 6.1.1.4'
O O 0.0106 0.0060 'International Tables Vol C Tables 4.2.6.8 and 6.1.1.4'
P P 0.1023 0.0942 'International Tables Vol C Tables 4.2.6.8 and 6.1.1.4'
Cl Cl 0.1484 0.1585 'International Tables Vol C Tables 4.2.6.8 and 6.1.1.4'
Re Re -1.0185 7.2310 'International Tables Vol C Tables 4.2.6.8 and 6.1.1.4'

loop_
_geom_angle_atom_site_label_1
_geom_angle_atom_site_label_2
_geom_angle_atom_site_label_3
_geom_angle
_geom_angle_site_symmetry_1
_geom_angle_site_symmetry_3
_geom_angle_publ_flag
N2 Re N1 75.7(2) . . y
N2 Re Cl2 169.40(13) . . y
N1 Re Cl2 93.66(13) . . y
N2 Re Cl3 95.02(13) . . y
N1 Re Cl3 170.76(13) . . y
Cl2 Re Cl3 95.58(6) . . y
N2 Re P 91.23(14) . . y
N1 Re P 88.89(13) . . y
Cl2 Re P 88.25(6) . . y
Cl3 Re P 91.73(6) . . y
N2 Re Cl1 88.69(14) . . y
N1 Re Cl1 87.38(13) . . y
Cl2 Re Cl1 91.13(6) . . y
Cl3 Re Cl1 92.09(6) . . y
P Re Cl1 176.18(5) . . y
C5 N1 C1 117.1(5) . . ?
C5 N1 Re 117.4(4) . . ?
C1 N1 Re 125.5(4) . . ?
C6 N2 C7 104.7(5) . . ?
C6 N2 Re 115.0(4) . . ?
C7 N2 Re 140.2(4) . . ?
C25 P C13 105.7(3) . . ?
C25 P C19 100.6(3) . . ?
C13 P C19 103.8(3) . . ?
C25 P Re 111.4(2) . . ?
C13 P Re 110.7(2) . . ?
C19 P Re 123.0(2) . . ?
C6 O1 C12 104.1(4) . . ?
N1 C1 C2 122.7(6) . . ?
C1 C2 C3 119.5(6) . . ?
C4 C3 C2 119.1(7) . . ?
C3 C4 C5 119.7(7) . . ?
N1 C5 C4 121.9(6) . . ?
N1 C5 C6 111.7(5) . . ?
C4 C5 C6 126.3(6) . . ?
N2 C6 O1 115.0(5) . . ?
N2 C6 C5 120.1(5) . . ?
O1 C6 C5 124.8(5) . . ?
C12 C7 C8 120.7(6) . . ?
C12 C7 N2 107.2(5) . . ?
C8 C7 N2 132.1(6) . . ?
O1 C12 C7 109.0(5) . . ?
O1 C12 C11 127.4(6) . . ?
C7 C12 C11 123.6(6) . . ?
C12 C11 C10 115.4(7) . . ?
C9 C10 C11 121.5(6) . . ?
C10 C9 C8 122.5(7) . . ?
C7 C8 C9 116.4(7) . . ?
C18 C13 C14 118.8(6) . . ?
C18 C13 P 118.8(5) . . ?
C14 C13 P 122.2(5) . . ?
C15 C14 C13 120.1(8) . . ?
C16 C15 C14 121.0(8) . . ?
C15 C16 C17 120.9(8) . . ?
C16 C17 C18 118.4(9) . . ?
C13 C18 C17 120.9(8) . . ?
C24 C19 C20 118.6(6) . . ?
C24 C19 P 122.4(5) . . ?
C20 C19 P 118.7(5) . . ?
C21 C20 C19 121.3(7) . . ?
C22 C21 C20 120.1(7) . . ?
C21 C22 C23 119.4(7) . . ?
C24 C23 C22 119.3(8) . . ?
C19 C24 C23 121.2(8) . . ?

loop_
_geom_bond_atom_site_label_1
_geom_bond_atom_site_label_2
_geom_bond_distance
_geom_bond_site_symmetry_2
_geom_bond_publ_flag
Re N2 2.098(5) . y
Re N1 2.110(5) . y
Re Cl2 2.354(2) . y
Re Cl3 2.3578(15) . y
Re P 2.414(2) . y
Re Cl1 2.438(2) . y
N1 C5 1.354(8) . ?
N1 C1 1.363(8) . ?
N2 C6 1.308(7) . ?
N2 C7 1.412(7) . ?
P C25 1.818(7) . ?
P C13 1.820(6) . ?
P C19 1.830(6) . ?
O1 C6 1.353(7) . ?
O1 C12 1.375(8) . ?
C1 C2 1.371(9) . ?
C2 C3 1.383(12) . ?
C3 C4 1.356(11) . ?
C4 C5 1.401(9) . ?
C5 C6 1.422(9) . ?
C7 C12 1.380(9) . ?
C7 C8 1.389(9) . ?
C12 C11 1.388(9) . ?
C11 C10 1.393(11) . ?
C10 C9 1.383(11) . ?
C9 C8 1.390(10) . ?
C13 C18 1.381(10) . ?
C13 C14 1.388(9) . ?
C14 C15 1.374(11) . ?
C15 C16 1.356(14) . ?
C16 C17 1.376(15) . ?
C17 C18 1.403(11) . ?
C19 C24 1.366(10) . ?
C19 C20 1.385(9) . ?
C20 C21 1.377(10) . ?
C21 C22 1.370(13) . ?
C22 C23 1.400(13) . ?
C23 C24 1.389(11) . ?
